data_4128080
loop_
_publ_author_name
'Kang, Zhenghui'
'Wang, Yongheng'
'Zhang, Dan'
'Wu, Ruibo'
'Xu, Xinfang'
'Hu, Wenhao'

_publ_section_title
;
 Asymmetric Counter-Anion-Directed Aminomethylation: Synthesis of Chiral
 \b-Amino Acids via Trapping of an Enol Intermediate.
;
_journal_issue 4
_journal_name_full 'Journal of the American Chemical Society'
_journal_page_first 1473
_journal_page_last 1478
_journal_paper_doi 10.1021/jacs.8b12832
_journal_volume 141
_journal_year 2019
_chemical_formula_moiety 'C15 H17 Ag O11'
_chemical_formula_sum 'C15 H17 Ag O11'
_chemical_formula_weight 481.15
_space_group_crystal_system triclinic
_space_group_IT_number 2
_space_group_name_Hall '-P 1'
_space_group_name_H-M_alt 'P -1'
_symmetry_space_group_name_Hall '-P 1'
_symmetry_space_group_name_H-M 'P -1'
_atom_sites_solution_hydrogens mixed
_atom_sites_solution_primary dual
_audit_creation_date 2018-06-14
_audit_creation_method
;
Olex2 1.2
(compiled 2018.05.29 svn.r3508 for OlexSys, GUI svn.r5506)
;
_cell_angle_alpha 107.990(4)
_cell_angle_beta 100.432(3)
_cell_angle_gamma 104.927(4)
_cell_formula_units_Z 2
_cell_length_a 8.8042(3)
_cell_length_b 10.5315(4)
_cell_length_c 10.8818(4)
_cell_measurement_reflns_used 5934
_cell_measurement_temperature 293(2)
_cell_measurement_theta_max 73.8500
_cell_measurement_theta_min 4.4390
_cell_volume 889.20(7)
_computing_cell_refinement 'CrysAlisPro 1.171.39.32a (Rigaku OD, 2017)'
_computing_data_collection 'CrysAlisPro 1.171.39.32a (Rigaku OD, 2017)'
_computing_data_reduction 'CrysAlisPro 1.171.39.32a (Rigaku OD, 2017)'
_computing_molecular_graphics 'Olex2 (Dolomanov et al., 2009)'
_computing_publication_material 'Olex2 (Dolomanov et al., 2009)'
_computing_structure_refinement 'ShelXL (Sheldrick, 2015)'
_computing_structure_solution 'ShelXT (Sheldrick, 2015)'
_diffrn_ambient_temperature 293(2)
_diffrn_detector 'CCD plate'
_diffrn_measured_fraction_theta_full 0.989
_diffrn_measured_fraction_theta_max 0.989
_diffrn_measurement_details
;
List of Runs (angles in degrees, time in seconds):

  # Type    Start    End  Width  t~exp~   \w     \q     \k     \f   Frames
--------------------------------------------------------------------------
  1  \w    -30.00   1.00   1.00    1.00    --    0.00  79.00-168.00   31
  2  \w      7.00  48.00   1.00    1.00    --    0.00  79.00-168.00   41
  3  \w     79.00 127.00   1.00    1.00    --   95.80 -79.00  66.00   48
  4  \w     83.00 177.00   1.00    1.00    --   95.80  79.00-168.00   94
  5  \w    -88.00  17.00   1.00    1.00    --    0.00 -38.00-180.00  105
  6  \w    -89.00 -19.00   1.00    1.00    --    0.00 -19.00 120.00   70
  7  \w     11.00  37.00   1.00    1.00    --    0.00  38.00  60.00   26
  8  \w    -48.00  -1.00   1.00    1.00    --    0.00 -79.00  66.00   47
  9  \w      6.00  67.00   1.00    1.00    --   95.80 -82.00 -30.00   61
 10  \w     80.00 128.00   1.00    1.00    --   95.80 -82.00 -30.00   48
 11  \w      6.00  56.00   1.00    1.00    --   95.80 -15.00-120.00   50
 12  \w     91.00 117.00   1.00    1.00    --   95.80 -82.00-180.00   26
 13  \w      7.00 128.00   1.00    1.00    --   95.80 -82.00 150.00  121
 14  \w    109.00 135.00   1.00    1.00    --   95.80  30.00-180.00   26
 15  \w     13.00 116.00   1.00    1.00    --   95.80 -61.00   0.00  103
 16  \w      8.00  34.00   1.00    1.00    --   95.80 -82.00-120.00   26
 17  \w     38.00  69.00   1.00    1.00    --   95.80 -82.00-120.00   31
 18  \w     76.00 126.00   1.00    1.00    --   95.80 -82.00-120.00   50
 19  \w     76.00 106.00   1.00    1.00    --   95.80  61.00  30.00   30
 20  \w      7.00  69.00   1.00    1.00    --   95.80 -82.00-180.00   62
 21  \w     75.00 184.00   1.00    1.00    --   95.80  45.00 150.00  109
 22  \w    140.00 166.00   1.00    1.00    --   95.80  61.00  30.00   26
 23  \w     83.00 181.00   1.00    1.00    --   95.80  77.00-150.00   98
 24  \w     91.00 116.00   1.00    1.00    --   95.80 -77.00 -90.00   25
 25  \w     59.00  85.00   1.00    1.00    --   95.80 -15.00-120.00   26
 26  \w     96.00 122.00   1.00    1.00    --   95.80 -82.00  30.00   26
 27  \w     26.00  67.00   1.00    1.00    --   95.80 -45.00-120.00   41
;
_diffrn_measurement_device 'four-circle diffractometer'
_diffrn_measurement_device_type 'XtaLAB AFC12 (RINC): Kappa dual home/near'
_diffrn_measurement_method '\w scans'
_diffrn_orient_matrix_type 'CrysAlisPro convention (1999,Acta A55,543-557)'
_diffrn_orient_matrix_UB_11 -0.0968115000
_diffrn_orient_matrix_UB_12 0.0637179000
_diffrn_orient_matrix_UB_13 -0.0825432000
_diffrn_orient_matrix_UB_21 0.1030099000
_diffrn_orient_matrix_UB_22 0.1500624000
_diffrn_orient_matrix_UB_23 0.1027663000
_diffrn_orient_matrix_UB_31 0.1252156000
_diffrn_orient_matrix_UB_32 0.0083318000
_diffrn_orient_matrix_UB_33 -0.0819722000
_diffrn_radiation_monochromator graphite
_diffrn_radiation_probe x-ray
_diffrn_radiation_type CuK\a
_diffrn_radiation_wavelength 1.54184
_diffrn_reflns_av_R_equivalents 0.1218
_diffrn_reflns_av_unetI/netI 0.0936
_diffrn_reflns_Laue_measured_fraction_full 0.989
_diffrn_reflns_Laue_measured_fraction_max 0.989
_diffrn_reflns_limit_h_max 10
_diffrn_reflns_limit_h_min -9
_diffrn_reflns_limit_k_max 12
_diffrn_reflns_limit_k_min -12
_diffrn_reflns_limit_l_max 12
_diffrn_reflns_limit_l_min -12
_diffrn_reflns_number 8630
_diffrn_reflns_point_group_measured_fraction_full 0.989
_diffrn_reflns_point_group_measured_fraction_max 0.989
_diffrn_reflns_theta_full 67.079
_diffrn_reflns_theta_max 67.079
_diffrn_reflns_theta_min 4.455
_diffrn_source 'fine-focus sealed X-ray tube'
_diffrn_source_type 'Enhance (Cu) X-ray Source'
_exptl_absorpt_coefficient_mu 9.650
_exptl_absorpt_correction_T_max 1.00000
_exptl_absorpt_correction_T_min 0.23381
_exptl_absorpt_correction_type multi-scan
_exptl_absorpt_process_details
;
CrysAlisPro 1.171.39.32a (Rigaku Oxford Diffraction, 2017)
Empirical absorption correction using spherical harmonics,
 implemented in SCALE3 ABSPACK scaling algorithm.
;
_exptl_crystal_colour 'clear light colourless'
_exptl_crystal_colour_lustre clear
_exptl_crystal_colour_modifier light
_exptl_crystal_colour_primary colourless
_exptl_crystal_density_diffrn 1.797
_exptl_crystal_description block
_exptl_crystal_F_000 484
_exptl_crystal_size_max 0.43
_exptl_crystal_size_mid 0.32
_exptl_crystal_size_min 0.18
_refine_diff_density_max 1.771
_refine_diff_density_min -1.752
_refine_diff_density_rms 0.189
_refine_ls_extinction_coef 0.0031(8)
_refine_ls_extinction_expression Fc^*^=kFc[1+0.001xFc^2^\l^3^/sin(2\q)]^-1/4^
_refine_ls_extinction_method 'SHELXL-2016/6 (Sheldrick 2016)'
_refine_ls_goodness_of_fit_ref 1.015
_refine_ls_hydrogen_treatment constr
_refine_ls_matrix_type full
_refine_ls_number_parameters 251
_refine_ls_number_reflns 3144
_refine_ls_number_restraints 0
_refine_ls_restrained_S_all 1.015
_refine_ls_R_factor_all 0.0735
_refine_ls_R_factor_gt 0.0691
_refine_ls_shift/su_max 0.000
_refine_ls_shift/su_mean 0.000
_refine_ls_structure_factor_coef Fsqd
_refine_ls_weighting_details 'w=1/[\s^2^(Fo^2^)+(0.1368P)^2^] where P=(Fo^2^+2Fc^2^)/3'
_refine_ls_weighting_scheme calc
_refine_ls_wR_factor_gt 0.1793
_refine_ls_wR_factor_ref 0.1836
_reflns_Friedel_coverage 0.000
_reflns_number_gt 2822
_reflns_number_total 3144
_reflns_threshold_expression 'I > 2\s(I)'
_cod_data_source_file ja8b12832_si_003.cif
_cod_data_source_block exp_377
_cod_original_cell_volume 889.19(6)
_cod_database_code 4128080
_shelx_shelxl_version_number 2016/6
_shelx_space_group_comment
;
The symmetry employed for this shelxl refinement is uniquely defined
by the following loop, which should always be used as a source of
symmetry information in preference to the above space-group names.
They are only intended as comments.
;
_reflns_odcompleteness_completeness 99.21
_reflns_odcompleteness_iscentric 1
_reflns_odcompleteness_theta 66.97
_olex2_refinement_description
;
1. Fixed Uiso
 At 1.5 times of:
  All C(H,H,H) groups, All O(H,H) groups
2.a Rotating group:
 O11(H11A,H11B)
2.b Idealised Me refined as rotating group:
 C7(H7A,H7B,H7C), C9(H9A,H9B,H9C), C11(H11C,H11D,H11E), C13(H13A,H13B,H13C),
 C15(H15A,H15B,H15C)
;
_olex2_submission_special_instructions 'No special instructions were received'
_oxdiff_exptl_absorpt_empirical_details
;
Empirical correction (ABSPACK) includes:
- Absorption correction using spherical harmonics
- Frame scaling
;
_oxdiff_exptl_absorpt_empirical_full_max 6.200
_oxdiff_exptl_absorpt_empirical_full_min 0.242

loop_
_space_group_symop_operation_xyz
'x, y, z'
'-x, -y, -z'

loop_
_atom_site_label
_atom_site_type_symbol
_atom_site_fract_x
_atom_site_fract_y
_atom_site_fract_z
_atom_site_U_iso_or_equiv
_atom_site_adp_type
_atom_site_occupancy
_atom_site_site_symmetry_order
_atom_site_calc_flag
_atom_site_refinement_flags_posn
Ag1 Ag 0.91160(5) 0.41312(5) 0.29113(4) 0.0489(3) Uani 1 1 d .
O1 O 0.9233(6) 0.2711(5) 0.4693(5) 0.0561(11) Uani 1 1 d .
O2 O 0.6861(5) 0.1357(4) 0.4742(4) 0.0469(10) Uani 1 1 d .
O3 O 0.9074(6) 0.1608(4) 0.7381(5) 0.0501(10) Uani 1 1 d .
O4 O 0.7181(6) 0.1568(4) 0.8484(5) 0.0519(11) Uani 1 1 d .
O5 O 0.8145(7) 0.4295(5) 1.0604(4) 0.0595(12) Uani 1 1 d .
O6 O 0.7115(6) 0.5939(5) 1.0362(4) 0.0545(11) Uani 1 1 d .
O7 O 0.5828(5) 0.6805(4) 0.8254(4) 0.0440(9) Uani 1 1 d .
O8 O 0.8497(5) 0.8036(4) 0.8892(4) 0.0440(9) Uani 1 1 d .
O9 O 0.6978(6) 0.6509(4) 0.5764(4) 0.0451(9) Uani 1 1 d .
O10 O 0.7388(5) 0.4743(4) 0.4242(4) 0.0421(9) Uani 1 1 d .
O11 O 0.8340(6) 0.1798(5) 0.1270(4) 0.0491(10) Uani 1 1 d .
H11A H 0.776473 0.117946 0.153082 0.074 Uiso 1 1 d GR
H11B H 0.920238 0.155159 0.120885 0.074 Uiso 1 1 d GR
C1 C 0.7833(6) 0.4929(5) 0.6540(5) 0.0312(10) Uani 1 1 d .
C2 C 0.7606(6) 0.5512(5) 0.7817(5) 0.0304(10) Uani 1 1 d .
C3 C 0.7672(6) 0.4584(5) 0.8495(5) 0.0309(10) Uani 1 1 d .
C4 C 0.7921(6) 0.3384(5) 0.7619(5) 0.0323(10) Uani 1 1 d .
C5 C 0.8031(6) 0.3586(5) 0.6424(5) 0.0336(11) Uani 1 1 d .
C6 C 0.8142(6) 0.2552(5) 0.5211(5) 0.0351(11) Uani 1 1 d .
C7 C 0.6867(11) 0.0224(7) 0.3578(8) 0.067(2) Uani 1 1 d .
H7A H 0.696185 0.055881 0.285976 0.100 Uiso 1 1 calc GR
H7B H 0.586501 -0.055833 0.329138 0.100 Uiso 1 1 calc GR
H7C H 0.777993 -0.008028 0.381275 0.100 Uiso 1 1 calc GR
C8 C 0.8006(6) 0.2111(5) 0.7889(6) 0.0377(12) Uani 1 1 d .
C9 C 0.9250(11) 0.0345(8) 0.7589(9) 0.069(2) Uani 1 1 d .
H9A H 0.833864 -0.047045 0.697923 0.104 Uiso 1 1 calc GR
H9B H 0.927615 0.044223 0.849991 0.104 Uiso 1 1 calc GR
H9C H 1.025085 0.023085 0.742414 0.104 Uiso 1 1 calc GR
C10 C 0.7679(6) 0.4892(5) 0.9907(5) 0.0346(11) Uani 1 1 d .
C11 C 0.6999(9) 0.6310(7) 1.1723(6) 0.0545(16) Uani 1 1 d .
H11C H 0.631729 0.549367 1.181864 0.082 Uiso 1 1 calc GR
H11D H 0.652811 0.705052 1.192147 0.082 Uiso 1 1 calc GR
H11E H 0.807324 0.663234 1.233663 0.082 Uiso 1 1 calc GR
C12 C 0.7377(6) 0.6923(5) 0.8385(5) 0.0336(11) Uani 1 1 d .
C13 C 0.5496(10) 0.8108(8) 0.8830(11) 0.076(2) Uani 1 1 d .
H13A H 0.570149 0.867517 0.829811 0.113 Uiso 1 1 calc GR
H13B H 0.619670 0.862241 0.973510 0.113 Uiso 1 1 calc GR
H13C H 0.437140 0.788746 0.883940 0.113 Uiso 1 1 calc GR
C14 C 0.7424(6) 0.5357(5) 0.5397(5) 0.0323(10) Uani 1 1 d .
C15 C 0.6494(8) 0.7037(7) 0.4736(6) 0.0511(15) Uani 1 1 d .
H15A H 0.567702 0.627811 0.397439 0.077 Uiso 1 1 calc GR
H15B H 0.743140 0.741403 0.446197 0.077 Uiso 1 1 calc GR
H15C H 0.605065 0.777032 0.508680 0.077 Uiso 1 1 calc GR

loop_
_atom_site_aniso_label
_atom_site_aniso_U_11
_atom_site_aniso_U_22
_atom_site_aniso_U_33
_atom_site_aniso_U_23
_atom_site_aniso_U_13
_atom_site_aniso_U_12
Ag1 0.0387(4) 0.0679(4) 0.0392(4) 0.0224(2) 0.0138(2) 0.0114(2)
O1 0.058(3) 0.056(2) 0.051(3) 0.016(2) 0.029(2) 0.010(2)
O2 0.042(2) 0.0396(18) 0.043(2) 0.0056(16) 0.0110(18) -0.0002(15)
O3 0.053(3) 0.052(2) 0.062(3) 0.034(2) 0.022(2) 0.0237(18)
O4 0.061(3) 0.048(2) 0.053(3) 0.0305(19) 0.025(2) 0.0085(18)
O5 0.087(3) 0.075(3) 0.034(2) 0.031(2) 0.018(2) 0.041(3)
O6 0.092(4) 0.062(2) 0.031(2) 0.0253(18) 0.033(2) 0.039(2)
O7 0.032(2) 0.0498(19) 0.052(2) 0.0222(18) 0.0119(17) 0.0120(15)
O8 0.035(2) 0.0361(17) 0.053(2) 0.0147(17) 0.0091(18) 0.0057(14)
O9 0.066(3) 0.056(2) 0.0261(19) 0.0255(17) 0.0126(18) 0.0291(19)
O10 0.041(2) 0.059(2) 0.0237(19) 0.0143(16) 0.0100(15) 0.0150(17)
O11 0.049(2) 0.063(2) 0.047(2) 0.028(2) 0.0194(19) 0.0252(19)
C1 0.035(3) 0.034(2) 0.025(2) 0.0147(18) 0.0093(19) 0.0078(18)
C2 0.029(2) 0.036(2) 0.023(2) 0.0129(18) 0.0041(18) 0.0043(17)
C3 0.030(2) 0.039(2) 0.025(2) 0.0167(19) 0.0063(19) 0.0074(18)
C4 0.033(3) 0.038(2) 0.028(2) 0.0172(19) 0.010(2) 0.0083(18)
C5 0.033(3) 0.039(2) 0.029(3) 0.016(2) 0.009(2) 0.0095(19)
C6 0.035(3) 0.041(2) 0.031(3) 0.018(2) 0.011(2) 0.009(2)
C7 0.074(5) 0.050(3) 0.052(4) -0.001(3) 0.012(4) 0.012(3)
C8 0.030(3) 0.040(2) 0.037(3) 0.018(2) 0.000(2) 0.004(2)
C9 0.088(6) 0.057(4) 0.085(6) 0.040(4) 0.030(4) 0.038(4)
C10 0.035(3) 0.037(2) 0.029(3) 0.0151(19) 0.007(2) 0.0050(18)
C11 0.069(4) 0.059(3) 0.035(3) 0.016(3) 0.022(3) 0.017(3)
C12 0.037(3) 0.041(2) 0.024(2) 0.0198(19) 0.007(2) 0.0081(19)
C13 0.049(4) 0.065(4) 0.126(8) 0.033(5) 0.039(5) 0.033(3)
C14 0.026(2) 0.049(2) 0.024(2) 0.018(2) 0.0097(19) 0.0083(19)
C15 0.061(4) 0.071(4) 0.041(3) 0.038(3) 0.015(3) 0.033(3)

loop_
_atom_type_symbol
_atom_type_description
_atom_type_scat_dispersion_real
_atom_type_scat_dispersion_imag
_atom_type_scat_source
C C 0.0181 0.0091 'International Tables Vol C Tables 4.2.6.8 and 6.1.1.4'
H H 0.0000 0.0000 'International Tables Vol C Tables 4.2.6.8 and 6.1.1.4'
Ag Ag 0.1306 4.2820 'International Tables Vol C Tables 4.2.6.8 and 6.1.1.4'
O O 0.0492 0.0322 'International Tables Vol C Tables 4.2.6.8 and 6.1.1.4'

loop_
_geom_angle_atom_site_label_1
_geom_angle_atom_site_label_2
_geom_angle_atom_site_label_3
_geom_angle
_geom_angle_site_symmetry_1
_geom_angle_site_symmetry_3
O10 Ag1 O5 109.85(15) . 1_554
O10 Ag1 O11 120.36(15) . .
O10 Ag1 C1 129.50(14) . 2_766
O11 Ag1 O5 73.56(15) . 1_554
O11 Ag1 C1 104.78(16) . 2_766
C1 Ag1 O5 103.28(16) 2_766 1_554
C6 O2 C7 116.3(5) . .
C8 O3 C9 116.5(5) . .
C10 O5 Ag1 152.1(4) . 1_556
C10 O6 C11 117.3(5) . .
C12 O7 C13 116.3(5) . .
C14 O9 C15 117.4(4) . .
C14 O10 Ag1 141.4(3) . .
Ag1 O11 H11A 110.7 . .
Ag1 O11 H11B 110.2 . .
H11A O11 H11B 103.5 . .
C2 C1 Ag1 100.9(3) . 2_766
C2 C1 C5 107.1(4) . .
C2 C1 C14 125.9(5) . .
C5 C1 Ag1 85.7(3) . 2_766
C5 C1 C14 124.3(5) . .
C14 C1 Ag1 98.6(3) . 2_766
C1 C2 C12 125.7(4) . .
C3 C2 C1 109.1(4) . .
C3 C2 C12 125.1(4) . .
C2 C3 C4 107.5(4) . .
C2 C3 C10 125.3(5) . .
C4 C3 C10 126.9(4) . .
C3 C4 C8 126.5(5) . .
C5 C4 C3 108.6(4) . .
C5 C4 C8 124.9(5) . .
C1 C5 C6 125.7(4) . .
C4 C5 C1 107.7(5) . .
C4 C5 C6 126.2(4) . .
O1 C6 O2 122.7(5) . .
O1 C6 C5 126.2(5) . .
O2 C6 C5 111.1(4) . .
O2 C7 H7A 109.5 . .
O2 C7 H7B 109.5 . .
O2 C7 H7C 109.5 . .
H7A C7 H7B 109.5 . .
H7A C7 H7C 109.5 . .
H7B C7 H7C 109.5 . .
O3 C8 C4 112.0(4) . .
O4 C8 O3 123.3(5) . .
O4 C8 C4 124.7(6) . .
O3 C9 H9A 109.5 . .
O3 C9 H9B 109.5 . .
O3 C9 H9C 109.5 . .
H9A C9 H9B 109.5 . .
H9A C9 H9C 109.5 . .
H9B C9 H9C 109.5 . .
O5 C10 O6 122.2(5) . .
O5 C10 C3 126.0(5) . .
O6 C10 C3 111.8(4) . .
O6 C11 H11C 109.5 . .
O6 C11 H11D 109.5 . .
O6 C11 H11E 109.5 . .
H11C C11 H11D 109.5 . .
H11C C11 H11E 109.5 . .
H11D C11 H11E 109.5 . .
O7 C12 C2 112.4(4) . .
O8 C12 O7 124.2(5) . .
O8 C12 C2 123.4(5) . .
O7 C13 H13A 109.5 . .
O7 C13 H13B 109.5 . .
O7 C13 H13C 109.5 . .
H13A C13 H13B 109.5 . .
H13A C13 H13C 109.5 . .
H13B C13 H13C 109.5 . .
O9 C14 C1 110.8(4) . .
O10 C14 O9 122.3(4) . .
O10 C14 C1 126.8(5) . .
O9 C15 H15A 109.5 . .
O9 C15 H15B 109.5 . .
O9 C15 H15C 109.5 . .
H15A C15 H15B 109.5 . .
H15A C15 H15C 109.5 . .
H15B C15 H15C 109.5 . .

loop_
_geom_bond_atom_site_label_1
_geom_bond_atom_site_label_2
_geom_bond_distance
_geom_bond_site_symmetry_2
Ag1 O5 2.575(4) 1_554
Ag1 O10 2.357(4) .
Ag1 O11 2.383(5) .
Ag1 C1 2.497(5) 2_766
O1 C6 1.199(7) .
O2 C6 1.334(6) .
O2 C7 1.449(8) .
O3 C8 1.317(7) .
O3 C9 1.458(7) .
O4 C8 1.207(7) .
O5 C10 1.206(6) .
O6 C10 1.320(7) .
O6 C11 1.441(7) .
O7 C12 1.314(7) .
O7 C13 1.449(8) .
O8 C12 1.208(6) .
O9 C14 1.337(7) .
O9 C15 1.441(6) .
O10 C14 1.213(6) .
O11 H11A 0.8707 .
O11 H11B 0.8701 .
C1 C2 1.409(7) .
C1 C5 1.439(7) .
C1 C14 1.465(6) .
C2 C3 1.400(6) .
C2 C12 1.505(7) .
C3 C4 1.425(7) .
C3 C10 1.467(7) .
C4 C5 1.397(7) .
C4 C8 1.475(6) .
C5 C6 1.467(7) .
C7 H7A 0.9600 .
C7 H7B 0.9600 .
C7 H7C 0.9600 .
C9 H9A 0.9600 .
C9 H9B 0.9600 .
C9 H9C 0.9600 .
C11 H11C 0.9600 .
C11 H11D 0.9600 .
C11 H11E 0.9600 .
C13 H13A 0.9600 .
C13 H13B 0.9600 .
C13 H13C 0.9600 .
C15 H15A 0.9600 .
C15 H15B 0.9600 .
C15 H15C 0.9600 .
